data_7063873
loop_
_publ_author_name
'Ni, Congjian'
'Ma, Xiaoli'
'Yang, Zhi'

_publ_section_title
;
 Synthesis, structure, and characterization of a novel heterocyclic
 organosilicon-quinone adduct
;
_journal_issue 31
_journal_name_full 'New Journal of Chemistry'
_journal_page_first 13352
_journal_page_last 13356
_journal_paper_doi 10.1039/D5NJ00982K
_journal_volume 49
_journal_year 2025
_chemical_formula_moiety 'C46 H46 Cl6 N8 O4 Si2'
_chemical_formula_sum 'C46 H46 Cl6 N8 O4 Si2'
_chemical_formula_weight 1043.79
_chemical_properties_physical Air-sensitive
_space_group_crystal_system triclinic
_space_group_IT_number 2
_space_group_name_Hall '-P 1'
_space_group_name_H-M_alt 'P -1'
_atom_sites_solution_hydrogens geom
_atom_sites_solution_primary dual
_audit_creation_date 2024-11-16
_audit_creation_method
;
Olex2 1.5
(compiled 2024.02.16 svn.r378c4104 for OlexSys, GUI svn.r6928)
;
_audit_update_record
;
2025-02-27 deposited with the CCDC.	2025-06-27 downloaded from the CCDC.
;
_cell_angle_alpha 61.931(3)
_cell_angle_beta 78.366(4)
_cell_angle_gamma 67.495(4)
_cell_formula_units_Z 1
_cell_length_a 11.7808(15)
_cell_length_b 14.0813(17)
_cell_length_c 14.5520(18)
_cell_measurement_reflns_used 3548
_cell_measurement_temperature 150.00
_cell_measurement_theta_max 21.801
_cell_measurement_theta_min 2.818
_cell_volume 1967.2(4)
_computing_cell_refinement 'SAINT V8.40B (?, 2016)'
_computing_data_reduction 'SAINT V8.40B (?, 2016)'
_computing_molecular_graphics 'Olex2 1.5 (Dolomanov et al., 2009)'
_computing_publication_material 'Olex2 1.5 (Dolomanov et al., 2009)'
_computing_structure_refinement 'SHELXL 2018/3 (Sheldrick, 2015)'
_computing_structure_solution 'SHELXT 2018/2 (Sheldrick, 2018)'
_diffrn_ambient_temperature 150.00
_diffrn_measured_fraction_theta_full 0.995
_diffrn_measured_fraction_theta_max 0.995
_diffrn_measurement_device_type 'CCD area detector'
_diffrn_measurement_method 'phi and omega scans'
_diffrn_radiation_type MoK\a
_diffrn_radiation_wavelength 0.71073
_diffrn_reflns_av_R_equivalents 0.1144
_diffrn_reflns_av_unetI/netI 0.1317
_diffrn_reflns_Laue_measured_fraction_full 0.995
_diffrn_reflns_Laue_measured_fraction_max 0.995
_diffrn_reflns_limit_h_max 13
_diffrn_reflns_limit_h_min -14
_diffrn_reflns_limit_k_max 16
_diffrn_reflns_limit_k_min -16
_diffrn_reflns_limit_l_max 17
_diffrn_reflns_limit_l_min -17
_diffrn_reflns_number 30921
_diffrn_reflns_point_group_measured_fraction_full 0.995
_diffrn_reflns_point_group_measured_fraction_max 0.995
_diffrn_reflns_theta_full 25.027
_diffrn_reflns_theta_max 25.027
_diffrn_reflns_theta_min 1.586
_exptl_absorpt_coefficient_mu 0.281
_exptl_absorpt_correction_T_max 0.7454
_exptl_absorpt_correction_T_min 0.6632
_exptl_absorpt_correction_type multi-scan
_exptl_absorpt_process_details
;
SADABS-2016/2 (Bruker,2016/2) was used for absorption correction.
wR2(int) was 0.1216 before and 0.0646 after correction.
The Ratio of minimum to maximum transmission is 0.8897.
The \l/2 correction factor is Not present.
;
_exptl_crystal_colour colourless
_exptl_crystal_colour_primary colourless
_exptl_crystal_density_diffrn 0.881
_exptl_crystal_description block
_exptl_crystal_F_000 540
_exptl_crystal_recrystallization_method 'Re-crystallisation from solvent'
_exptl_crystal_size_max 0.13
_exptl_crystal_size_mid 0.12
_exptl_crystal_size_min 0.1
_refine_diff_density_max 0.690
_refine_diff_density_min -0.851
_refine_diff_density_rms 0.105
_refine_ls_extinction_method none
_refine_ls_goodness_of_fit_ref 1.081
_refine_ls_hydrogen_treatment constr
_refine_ls_matrix_type full
_refine_ls_number_parameters 323
_refine_ls_number_reflns 6920
_refine_ls_number_restraints 91
_refine_ls_restrained_S_all 1.075
_refine_ls_R_factor_all 0.1623
_refine_ls_R_factor_gt 0.1011
_refine_ls_shift/su_max 0.000
_refine_ls_shift/su_mean 0.000
_refine_ls_structure_factor_coef Fsqd
_refine_ls_weighting_details 'w=1/[\s^2^(Fo^2^)+(0.1000P)^2^+5.0000P] where P=(Fo^2^+2Fc^2^)/3'
_refine_ls_weighting_scheme calc
_refine_ls_wR_factor_gt 0.2552
_refine_ls_wR_factor_ref 0.2926
_reflns_Friedel_coverage 0.000
_reflns_number_gt 3386
_reflns_number_total 6920
_reflns_threshold_expression 'I > 2\s(I)'
_cod_data_source_file d5nj00982k2.cif
_cod_data_source_block 134
_cod_depositor_comments 'Adding full bibliography for 7063873.cif.'
_cod_database_code 7063873
_shelx_shelxl_version_number 2018/3
_shelx_space_group_comment
;
The symmetry employed for this shelxl refinement is uniquely defined
by the following loop, which should always be used as a source of
symmetry information in preference to the above space-group names.
They are only intended as comments.
;
_shelx_estimated_absorpt_t_max 0.972
_shelx_estimated_absorpt_t_min 0.964
_olex2_refinement_description
;
1. Fixed Uiso
 At 1.2 times of:
  All C(H) groups
 At 1.5 times of:
  All C(H,H,H) groups
2. Restrained distances
 C17-C16 \\sim C18-C16
 with sigma of 0.02
3. Rigid body (RIGU) restrains
 C16, C18, C19, C21, C23, C25, C27
 with sigma for 1-2 distances of 0.001 and sigma for 1-3 distances of 0.001
 C24, C26, C20, C17, C28, C22, C16
 with sigma for 1-2 distances of 0.001 and sigma for 1-3 distances of 0.001
4. Others
 Sof(C17)=Sof(C20)=Sof(H20)=Sof(C22)=Sof(H22)=Sof(C24)=Sof(H24)=Sof(C26)=
 Sof(H26)=Sof(C28)=Sof(H28)=1-FVAR(1)
 Sof(C18)=Sof(C19)=Sof(H19)=Sof(C21)=Sof(H21)=Sof(C23)=Sof(H23)=Sof(C25)=
 Sof(H25)=Sof(C27)=Sof(H27)=FVAR(1)
5.a Aromatic/amide H refined with riding coordinates:
 C19(H19), C21(H21), C23(H23), C25(H25), C27(H27), C20(H20), C22(H22),
 C24(H24), C26(H26), C28(H28)
5.b Fitted hexagon refined as free rotating group:
 C7(C6,C5,C4,C3,C8), C18(C19,C21,C23,C25,C27), C17(C20,C22,C24,C26,C28)
5.c Idealised Me refined as rotating group:
 C14(H14A,H14B,H14C), C10(H10A,H10B,H10C), C65(H65A,H65B,H65C), C15(H15A,H15B,
 H15C), C11(H11A,H11B,H11C), C12(H12A,H12B,H12C)
;
_platon_squeeze_void_probe_radius 1.20
_olex2_submission_special_instructions 'No special instructions were received'

loop_
_space_group_symop_operation_xyz
'x, y, z'
'-x, -y, -z'

loop_
_atom_site_label
_atom_site_type_symbol
_atom_site_fract_x
_atom_site_fract_y
_atom_site_fract_z
_atom_site_U_iso_or_equiv
_atom_site_adp_type
_atom_site_occupancy
_atom_site_site_symmetry_order
_atom_site_calc_flag
_atom_site_refinement_flags_posn
_atom_site_refinement_flags_adp
_atom_site_refinement_flags_occupancy
_atom_site_disorder_assembly
_atom_site_disorder_group
Cl1 Cl 0.42677(17) 0.39202(16) 0.73774(14) 0.0548(5) Uani 1 1 d . . . . .
Cl3 Cl 0.65387(18) 0.24238(16) 0.65512(15) 0.0569(5) Uani 1 1 d . . . . .
Cl2 Cl 0.92366(17) 0.21271(16) 0.49725(16) 0.0594(6) Uani 1 1 d . . . . .
Si1 Si 0.78315(18) 0.32344(17) 0.39471(15) 0.0449(5) Uani 1 1 d . . . . .
O1 O 0.6437(4) 0.3080(4) 0.4294(4) 0.0475(12) Uani 1 1 d . . . . .
O2 O 0.2414(4) 0.5675(4) 0.5737(4) 0.0481(12) Uani 1 1 d . . . . .
N1 N 0.8089(5) 0.2255(5) 0.3293(4) 0.0450(14) Uani 1 1 d . . . . .
N4 N 0.8319(5) 0.3894(5) 0.2623(4) 0.0443(14) Uani 1 1 d . . . . .
C7 C 0.5342(3) 0.3534(3) 0.4759(3) 0.0458(17) Uani 1 1 d G . . . .
C6 C 0.5341(3) 0.3443(3) 0.5752(3) 0.0422(16) Uani 1 1 d G . . . .
C5 C 0.4322(4) 0.4092(4) 0.6125(2) 0.0417(16) Uani 1 1 d G . . . .
C4 C 0.3305(3) 0.4830(4) 0.5504(3) 0.0466(17) Uani 1 1 d G . . . .
C3 C 0.3306(3) 0.4921(3) 0.4510(3) 0.0408(16) Uani 1 1 d G . . . .
C8 C 0.4325(4) 0.4272(4) 0.4138(2) 0.0456(17) Uani 1 1 d G . . . .
C16 C 0.8338(7) 0.3027(6) 0.2407(6) 0.0493(17) Uani 1 1 d D . . . .
N2 N 0.1356(7) 0.6115(6) 0.3415(6) 0.0689(19) Uani 1 1 d . . . . .
C1 C 0.2204(7) 0.5581(7) 0.3921(6) 0.0501(19) Uani 1 1 d . . . . .
N3 N 0.4341(6) 0.4293(6) 0.2357(5) 0.0689(19) Uani 1 1 d . . . . .
C13 C 0.9087(7) 0.4652(6) 0.2018(6) 0.0534(19) Uani 1 1 d . . . . .
C18 C 0.840(2) 0.310(2) 0.1352(10) 0.064(11) Uani 0.43(5) 1 d DG . P A 1
C19 C 0.732(2) 0.383(2) 0.0813(16) 0.045(5) Uani 0.43(5) 1 d G . P A 1
H19 H 0.664025 0.421006 0.113643 0.054 Uiso 0.43(5) 1 calc R U P A 1
C21 C 0.723(2) 0.401(2) -0.0199(15) 0.055(5) Uani 0.43(5) 1 d G . P A 1
H21 H 0.649414 0.451483 -0.056741 0.066 Uiso 0.43(5) 1 calc R U P A 1
C23 C 0.822(3) 0.346(2) -0.0673(9) 0.051(6) Uani 0.43(5) 1 d G . P A 1
H23 H 0.816399 0.358205 -0.136440 0.061 Uiso 0.43(5) 1 calc R U P A 1
C25 C 0.930(2) 0.272(2) -0.0134(16) 0.050(5) Uani 0.43(5) 1 d G . P A 1
H25 H 0.997995 0.234450 -0.045755 0.060 Uiso 0.43(5) 1 calc R U P A 1
C27 C 0.9389(19) 0.254(2) 0.0878(16) 0.047(5) Uani 0.43(5) 1 d G . P A 1
H27 H 1.012607 0.203971 0.124629 0.056 Uiso 0.43(5) 1 calc R U P A 1
C9 C 0.7823(7) 0.1213(6) 0.3503(6) 0.0537(19) Uani 1 1 d . . . . .
C2 C 0.4315(6) 0.4282(6) 0.3156(6) 0.0490(18) Uani 1 1 d . . . . .
C14 C 0.9086(7) 0.5316(7) 0.2596(6) 0.064(2) Uani 1 1 d . . . . .
H14A H 0.825526 0.584460 0.260837 0.096 Uiso 1 1 calc R U . . .
H14B H 0.965423 0.574686 0.224117 0.096 Uiso 1 1 calc R U . . .
H14C H 0.934827 0.478175 0.331220 0.096 Uiso 1 1 calc R U . . .
C10 C 0.7688(8) 0.0561(7) 0.4690(6) 0.068(2) Uani 1 1 d . . . . .
H10A H 0.839661 0.046003 0.502339 0.102 Uiso 1 1 calc R U . . .
H10B H 0.764943 -0.018859 0.486355 0.102 Uiso 1 1 calc R U . . .
H10C H 0.693249 0.099477 0.493978 0.102 Uiso 1 1 calc R U . . .
C65 C 1.0419(7) 0.3915(8) 0.1966(7) 0.073(3) Uani 1 1 d . . . . .
H65A H 1.066972 0.330481 0.266305 0.110 Uiso 1 1 calc R U . . .
H65B H 1.094760 0.438749 0.171171 0.110 Uiso 1 1 calc R U . . .
H65C H 1.049488 0.357909 0.149108 0.110 Uiso 1 1 calc R U . . .
C15 C 0.8598(8) 0.5497(7) 0.0950(6) 0.067(2) Uani 1 1 d . . . . .
H15A H 0.853523 0.508993 0.058125 0.101 Uiso 1 1 calc R U . . .
H15B H 0.915682 0.593138 0.055968 0.101 Uiso 1 1 calc R U . . .
H15C H 0.778315 0.602138 0.101289 0.101 Uiso 1 1 calc R U . . .
C11 C 0.8907(9) 0.0415(7) 0.3134(7) 0.077(3) Uani 1 1 d . . . . .
H11A H 0.891715 0.073610 0.237208 0.116 Uiso 1 1 calc R U . . .
H11B H 0.881484 -0.033801 0.343655 0.116 Uiso 1 1 calc R U . . .
H11C H 0.968031 0.034046 0.335783 0.116 Uiso 1 1 calc R U . . .
C12 C 0.6657(9) 0.1523(8) 0.2956(8) 0.089(3) Uani 1 1 d . . . . .
H12A H 0.593764 0.191523 0.327417 0.134 Uiso 1 1 calc R U . . .
H12B H 0.656838 0.082611 0.303122 0.134 Uiso 1 1 calc R U . . .
H12C H 0.672184 0.202735 0.221536 0.134 Uiso 1 1 calc R U . . .
C17 C 0.8487(19) 0.3076(17) 0.1347(9) 0.051(5) Uani 0.57(5) 1 d DG . P A 2
C20 C 0.753(2) 0.3745(18) 0.0651(14) 0.066(5) Uani 0.57(5) 1 d G . P A 2
H20 H 0.677255 0.418450 0.084715 0.079 Uiso 0.57(5) 1 calc R U P A 2
C22 C 0.768(3) 0.377(2) -0.0332(12) 0.074(5) Uani 0.57(5) 1 d G . P A 2
H22 H 0.702982 0.422785 -0.080761 0.089 Uiso 0.57(5) 1 calc R U P A 2
C24 C 0.879(4) 0.313(3) -0.0619(10) 0.081(6) Uani 0.57(5) 1 d G . P A 2
H24 H 0.889679 0.314465 -0.129070 0.097 Uiso 0.57(5) 1 calc R U P A 2
C26 C 0.975(3) 0.246(2) 0.0077(17) 0.068(5) Uani 0.57(5) 1 d G . P A 2
H26 H 1.050650 0.201807 -0.011904 0.081 Uiso 0.57(5) 1 calc R U P A 2
C28 C 0.960(2) 0.2432(17) 0.1060(14) 0.068(5) Uani 0.57(5) 1 d G . P A 2
H28 H 1.024926 0.197470 0.153573 0.082 Uiso 0.57(5) 1 calc R U P A 2

loop_
_atom_site_aniso_label
_atom_site_aniso_U_11
_atom_site_aniso_U_22
_atom_site_aniso_U_33
_atom_site_aniso_U_23
_atom_site_aniso_U_13
_atom_site_aniso_U_12
Cl1 0.0661(12) 0.0621(12) 0.0436(11) -0.0268(9) -0.0028(9) -0.0231(10)
Cl3 0.0664(12) 0.0533(11) 0.0540(12) -0.0251(9) -0.0102(9) -0.0161(10)
Cl2 0.0591(12) 0.0574(12) 0.0671(13) -0.0315(10) -0.0163(10) -0.0118(10)
Si1 0.0500(12) 0.0491(12) 0.0474(12) -0.0295(10) -0.0025(9) -0.0166(10)
O1 0.048(3) 0.060(3) 0.052(3) -0.037(3) 0.003(2) -0.022(2)
O2 0.050(3) 0.056(3) 0.056(3) -0.037(3) 0.006(2) -0.023(2)
N1 0.053(4) 0.047(3) 0.048(4) -0.029(3) -0.003(3) -0.018(3)
N4 0.059(4) 0.049(3) 0.046(3) -0.029(3) 0.005(3) -0.030(3)
C7 0.052(4) 0.047(4) 0.055(5) -0.029(4) -0.001(4) -0.025(4)
C6 0.059(4) 0.036(4) 0.046(4) -0.025(3) 0.000(3) -0.021(3)
C5 0.052(4) 0.049(4) 0.036(4) -0.024(3) 0.001(3) -0.023(4)
C4 0.048(4) 0.061(5) 0.043(4) -0.028(4) 0.008(3) -0.028(4)
C3 0.046(4) 0.045(4) 0.041(4) -0.024(3) -0.001(3) -0.018(3)
C8 0.068(5) 0.047(4) 0.042(4) -0.028(3) 0.001(4) -0.030(4)
C16 0.064(4) 0.053(4) 0.046(3) -0.032(3) -0.002(3) -0.020(4)
N2 0.064(5) 0.084(5) 0.073(5) -0.045(4) -0.008(4) -0.022(4)
C1 0.057(5) 0.065(5) 0.052(5) -0.041(4) 0.006(4) -0.027(4)
N3 0.080(5) 0.081(5) 0.065(5) -0.047(4) -0.002(4) -0.027(4)
C13 0.059(5) 0.065(5) 0.058(5) -0.039(4) 0.002(4) -0.028(4)
C18 0.073(8) 0.09(2) 0.050(6) -0.045(10) 0.001(5) -0.023(11)
C19 0.064(8) 0.061(11) 0.035(5) -0.029(6) 0.011(4) -0.039(7)
C21 0.072(10) 0.077(12) 0.039(6) -0.037(7) 0.010(5) -0.039(8)
C23 0.068(11) 0.076(12) 0.043(6) -0.041(7) 0.012(5) -0.045(9)
C25 0.067(10) 0.069(11) 0.044(6) -0.036(7) 0.013(5) -0.047(8)
C27 0.070(9) 0.050(11) 0.041(6) -0.027(7) 0.008(5) -0.036(7)
C9 0.059(5) 0.048(4) 0.061(5) -0.028(4) -0.007(4) -0.016(4)
C2 0.055(4) 0.053(4) 0.059(5) -0.040(4) -0.002(4) -0.017(4)
C14 0.073(5) 0.081(6) 0.070(6) -0.053(5) 0.019(4) -0.043(5)
C10 0.091(6) 0.056(5) 0.067(6) -0.029(4) 0.016(5) -0.041(5)
C65 0.072(6) 0.096(7) 0.083(6) -0.067(6) 0.012(5) -0.031(5)
C15 0.094(6) 0.074(6) 0.050(5) -0.023(4) 0.002(5) -0.051(5)
C11 0.110(7) 0.055(5) 0.069(6) -0.037(5) 0.013(5) -0.026(5)
C12 0.109(8) 0.070(6) 0.113(8) -0.033(6) -0.034(6) -0.046(6)
C17 0.084(8) 0.051(11) 0.046(4) -0.032(6) 0.005(4) -0.042(6)
C20 0.096(9) 0.078(11) 0.049(5) -0.031(7) -0.004(5) -0.049(8)
C22 0.099(12) 0.104(13) 0.054(6) -0.042(7) 0.000(6) -0.060(9)
C24 0.108(14) 0.104(13) 0.069(7) -0.051(8) 0.011(6) -0.063(10)
C26 0.102(12) 0.080(11) 0.067(7) -0.057(7) 0.016(6) -0.053(9)
C28 0.096(9) 0.078(11) 0.068(7) -0.058(8) 0.012(5) -0.040(7)

loop_
_atom_type_symbol
_atom_type_description
_atom_type_scat_dispersion_real
_atom_type_scat_dispersion_imag
_atom_type_scat_source
C C 0.0033 0.0016 'International Tables Vol C Tables 4.2.6.8 and 6.1.1.4'
H H 0.0000 0.0000 'International Tables Vol C Tables 4.2.6.8 and 6.1.1.4'
Cl Cl 0.1484 0.1585 'International Tables Vol C Tables 4.2.6.8 and 6.1.1.4'
N N 0.0061 0.0033 'International Tables Vol C Tables 4.2.6.8 and 6.1.1.4'
O O 0.0106 0.0060 'International Tables Vol C Tables 4.2.6.8 and 6.1.1.4'
Si Si 0.0817 0.0704 'International Tables Vol C Tables 4.2.6.8 and 6.1.1.4'

loop_
_geom_angle_atom_site_label_1
_geom_angle_atom_site_label_2
_geom_angle_atom_site_label_3
_geom_angle
_geom_angle_site_symmetry_1
_geom_angle_site_symmetry_3
_geom_angle_publ_flag
O1 Si1 Cl2 118.1(2) . . ?
O1 Si1 O2 98.6(2) . 2_666 ?
O1 Si1 N1 85.1(2) . . ?
O1 Si1 N4 123.0(3) . . ?
O2 Si1 Cl2 93.84(18) 2_666 . ?
O2 Si1 N1 167.8(3) 2_666 . ?
O2 Si1 N4 97.8(2) 2_666 . ?
N1 Si1 Cl2 94.64(19) . . ?
N4 Si1 Cl2 114.7(2) . . ?
N4 Si1 N1 70.6(2) . . ?
C7 O1 Si1 138.2(3) . . ?
C4 O2 Si1 144.4(4) . 2_666 ?
C16 N1 Si1 90.1(4) . . ?
C16 N1 C9 129.1(6) . . ?
C9 N1 Si1 139.0(5) . . ?
C16 N4 Si1 93.5(4) . . ?
C16 N4 C13 122.8(5) . . ?
C13 N4 Si1 136.8(4) . . ?
C6 C7 O1 120.2(3) . . ?
C6 C7 C8 120.0 . . ?
C8 C7 O1 118.4(3) . . ?
C7 C6 Cl3 119.1(3) . . ?
C7 C6 C5 120.0 . . ?
C5 C6 Cl3 120.6(3) . . ?
C6 C5 Cl1 120.4(3) . . ?
C4 C5 Cl1 119.4(3) . . ?
C4 C5 C6 120.0 . . ?
O2 C4 C5 121.1(3) . . ?
O2 C4 C3 117.1(3) . . ?
C3 C4 C5 120.0 . . ?
C4 C3 C8 120.0 . . ?
C4 C3 C1 119.7(4) . . ?
C8 C3 C1 120.0(4) . . ?
C7 C8 C2 118.7(4) . . ?
C3 C8 C7 120.0 . . ?
C3 C8 C2 121.1(4) . . ?
N1 C16 N4 105.6(5) . . ?
N1 C16 C18 128.1(13) . . ?
N1 C16 C17 129.2(10) . . ?
N4 C16 C18 125.4(13) . . ?
N4 C16 C17 124.9(10) . . ?
N2 C1 C3 177.1(8) . . ?
N4 C13 C14 109.6(6) . . ?
N4 C13 C65 109.3(6) . . ?
C14 C13 C65 106.3(6) . . ?
C15 C13 N4 111.8(6) . . ?
C15 C13 C14 108.1(6) . . ?
C15 C13 C65 111.6(7) . . ?
C19 C18 C16 112.7(15) . . ?
C19 C18 C27 120.0 . . ?
C27 C18 C16 127.3(15) . . ?
C18 C19 C21 120.0 . . ?
C23 C21 C19 120.0 . . ?
C21 C23 C25 120.0 . . ?
C27 C25 C23 120.0 . . ?
C25 C27 C18 120.0 . . ?
N1 C9 C10 107.3(6) . . ?
N1 C9 C11 110.9(6) . . ?
N1 C9 C12 111.5(6) . . ?
C10 C9 C11 107.2(6) . . ?
C10 C9 C12 111.2(7) . . ?
C12 C9 C11 108.7(7) . . ?
N3 C2 C8 178.0(8) . . ?
C20 C17 C16 120.8(12) . . ?
C20 C17 C28 120.0 . . ?
C28 C17 C16 119.2(12) . . ?
C17 C20 C22 120.0 . . ?
C24 C22 C20 120.0 . . ?
C26 C24 C22 120.0 . . ?
C24 C26 C28 120.0 . . ?
C26 C28 C17 120.0 . . ?

loop_
_geom_bond_atom_site_label_1
_geom_bond_atom_site_label_2
_geom_bond_distance
_geom_bond_site_symmetry_2
_geom_bond_publ_flag
Cl1 C5 1.714(3) . ?
Cl3 C6 1.716(4) . ?
Cl2 Si1 2.056(3) . ?
Si1 O1 1.684(5) . ?
Si1 O2 1.710(4) 2_666 ?
Si1 N1 1.924(5) . ?
Si1 N4 1.784(6) . ?
O1 C7 1.398(5) . ?
O2 C4 1.383(5) . ?
N1 C16 1.305(8) . ?
N1 C9 1.496(8) . ?
N4 C16 1.388(8) . ?
N4 C13 1.506(8) . ?
C7 C6 1.3900 . ?
C7 C8 1.3900 . ?
C6 C5 1.3900 . ?
C5 C4 1.3900 . ?
C4 C3 1.3900 . ?
C3 C8 1.3900 . ?
C3 C1 1.435(9) . ?
C8 C2 1.425(8) . ?
C16 C18 1.481(11) . ?
C16 C17 1.488(10) . ?
N2 C1 1.143(9) . ?
N3 C2 1.149(8) . ?
C13 C14 1.524(9) . ?
C13 C65 1.524(10) . ?
C13 C15 1.503(10) . ?
C18 C19 1.3900 . ?
C18 C27 1.3900 . ?
C19 C21 1.3900 . ?
C21 C23 1.3900 . ?
C23 C25 1.3900 . ?
C25 C27 1.3900 . ?
C9 C10 1.536(10) . ?
C9 C11 1.541(10) . ?
C9 C12 1.537(11) . ?
C17 C20 1.3900 . ?
C17 C28 1.3900 . ?
C20 C22 1.3900 . ?
C22 C24 1.3900 . ?
C24 C26 1.3900 . ?
C26 C28 1.3900 . ?

loop_
_geom_torsion_atom_site_label_1
_geom_torsion_atom_site_label_2
_geom_torsion_atom_site_label_3
_geom_torsion_atom_site_label_4
_geom_torsion
_geom_torsion_site_symmetry_1
_geom_torsion_site_symmetry_2
_geom_torsion_site_symmetry_3
_geom_torsion_site_symmetry_4
_geom_torsion_publ_flag
Cl1 C5 C4 O2 19.9(4) . . . . ?
Cl1 C5 C4 C3 -175.8(3) . . . . ?
Cl3 C6 C5 Cl1 2.4(3) . . . . ?
Cl3 C6 C5 C4 -173.4(3) . . . . ?
Cl2 Si1 O1 C7 95.1(6) . . . . ?
Cl2 Si1 N4 C16 89.3(4) . . . . ?
Cl2 Si1 N4 C13 -59.7(7) . . . . ?
Si1 O1 C7 C6 -59.0(7) . . . . ?
Si1 O1 C7 C8 107.7(5) . . . . ?
Si1 O2 C4 C5 49.0(8) 2_666 . . . ?
Si1 O2 C4 C3 -115.7(6) 2_666 . . . ?
Si1 N1 C16 N4 4.3(5) . . . . ?
Si1 N1 C16 C18 -165.2(13) . . . . ?
Si1 N1 C16 C17 -169.8(12) . . . . ?
Si1 N1 C9 C10 -24.6(9) . . . . ?
Si1 N1 C9 C11 -141.3(6) . . . . ?
Si1 N1 C9 C12 97.4(8) . . . . ?
Si1 N4 C16 N1 -4.6(6) . . . . ?
Si1 N4 C16 C18 165.2(13) . . . . ?
Si1 N4 C16 C17 169.8(11) . . . . ?
Si1 N4 C13 C14 -24.6(10) . . . . ?
Si1 N4 C13 C65 91.5(7) . . . . ?
Si1 N4 C13 C15 -144.4(6) . . . . ?
O1 Si1 N4 C16 -67.1(5) . . . . ?
O1 Si1 N4 C13 143.9(6) . . . . ?
O1 C7 C6 Cl3 -20.0(4) . . . . ?
O1 C7 C6 C5 166.5(4) . . . . ?
O1 C7 C8 C3 -166.8(4) . . . . ?
O1 C7 C8 C2 18.0(5) . . . . ?
O2 Si1 O1 C7 -4.0(6) 2_666 . . . ?
O2 Si1 N4 C16 -172.8(4) 2_666 . . . ?
O2 Si1 N4 C13 38.2(7) 2_666 . . . ?
O2 C4 C3 C8 164.9(4) . . . . ?
O2 C4 C3 C1 -22.3(5) . . . . ?
N1 Si1 O1 C7 -172.3(6) . . . . ?
N1 Si1 N4 C16 3.2(4) . . . . ?
N1 Si1 N4 C13 -145.9(7) . . . . ?
N1 C16 C18 C19 97.6(13) . . . . ?
N1 C16 C18 C27 -83.9(19) . . . . ?
N1 C16 C17 C20 99.2(12) . . . . ?
N1 C16 C17 C28 -80.2(14) . . . . ?
N4 Si1 O1 C7 -109.3(6) . . . . ?
N4 C16 C18 C19 -69.9(15) . . . . ?
N4 C16 C18 C27 108.6(15) . . . . ?
N4 C16 C17 C20 -73.8(15) . . . . ?
N4 C16 C17 C28 106.8(11) . . . . ?
C7 C6 C5 Cl1 175.7(3) . . . . ?
C7 C6 C5 C4 0.0 . . . . ?
C6 C7 C8 C3 0.0 . . . . ?
C6 C7 C8 C2 -175.2(5) . . . . ?
C6 C5 C4 O2 -164.3(4) . . . . ?
C6 C5 C4 C3 0.0 . . . . ?
C5 C4 C3 C8 0.0 . . . . ?
C5 C4 C3 C1 172.7(5) . . . . ?
C4 C3 C8 C7 0.0 . . . . ?
C4 C3 C8 C2 175.1(5) . . . . ?
C8 C7 C6 Cl3 173.5(3) . . . . ?
C8 C7 C6 C5 0.0 . . . . ?
C16 N1 C9 C10 175.9(7) . . . . ?
C16 N1 C9 C11 59.2(10) . . . . ?
C16 N1 C9 C12 -62.1(10) . . . . ?
C16 N4 C13 C14 -166.9(6) . . . . ?
C16 N4 C13 C65 -50.8(8) . . . . ?
C16 N4 C13 C15 73.3(8) . . . . ?
C16 C18 C19 C21 179(2) . . . . ?
C16 C18 C27 C25 -178(2) . . . . ?
C16 C17 C20 C22 -179.4(16) . . . . ?
C16 C17 C28 C26 179.4(15) . . . . ?
C1 C3 C8 C7 -172.7(5) . . . . ?
C1 C3 C8 C2 2.4(6) . . . . ?
C13 N4 C16 N1 150.6(6) . . . . ?
C13 N4 C16 C18 -39.6(15) . . . . ?
C13 N4 C16 C17 -35.0(14) . . . . ?
C18 C19 C21 C23 0.0 . . . . ?
C19 C18 C27 C25 0.0 . . . . ?
C19 C21 C23 C25 0.0 . . . . ?
C21 C23 C25 C27 0.0 . . . . ?
C23 C25 C27 C18 0.0 . . . . ?
C27 C18 C19 C21 0.0 . . . . ?
C9 N1 C16 N4 171.0(6) . . . . ?
C9 N1 C16 C18 1.5(16) . . . . ?
C9 N1 C16 C17 -3.1(16) . . . . ?
C17 C20 C22 C24 0.0 . . . . ?
C20 C17 C28 C26 0.0 . . . . ?
C20 C22 C24 C26 0.0 . . . . ?
C22 C24 C26 C28 0.0 . . . . ?
C24 C26 C28 C17 0.0 . . . . ?
C28 C17 C20 C22 0.0 . . . . ?

loop_
_platon_squeeze_void_nr
_platon_squeeze_void_average_x
_platon_squeeze_void_average_y
_platon_squeeze_void_average_z
_platon_squeeze_void_volume
_platon_squeeze_void_count_electrons
_platon_squeeze_void_content
1 -0.027 0.000 0.003 979 237 ' '
